data_7038504
loop_
_publ_author_name
'Brouillet, Etienne V.'
'Kennedy, Alan R.'
'Koszinowski, Konrad'
'McLellan, Ross'
'Mulvey, Robert E.'
'Robertson, Stuart D.'

_publ_section_title
;
 Exposing elusive cationic magnesium-chloro aggregates in aluminate
 complexes through donor control.
;
_journal_issue 13
_journal_name_full 'Dalton transactions (Cambridge, England : 2003)'
_journal_page_first 5590
_journal_page_last 5597
_journal_paper_doi 10.1039/c6dt00531d
_journal_volume 45
_journal_year 2016
_chemical_formula_moiety 'C9 H23 Cl2 Mg N3'
_chemical_formula_sum 'C9 H23 Cl2 Mg N3'
_chemical_formula_weight 268.51
_space_group_crystal_system monoclinic
_space_group_IT_number 14
_space_group_name_Hall '-P 2ybc'
_space_group_name_H-M_alt 'P 1 21/c 1'
_symmetry_Int_Tables_number 14
_symmetry_space_group_name_Hall '-P 2ybc'
_symmetry_space_group_name_H-M 'P 1 21/c 1'
_audit_creation_date 2015-12-17
_audit_creation_method
;
Olex2 1.2
(compiled 2015.09.30 svn.r3233 for OlexSys, GUI svn.r5103)
;
_audit_update_record
;
2015-12-22 deposited with the CCDC.
2016-02-19 downloaded from the CCDC.
;
_cell_angle_alpha 90
_cell_angle_beta 101.773(5)
_cell_angle_gamma 90
_cell_formula_units_Z 8
_cell_length_a 8.3278(4)
_cell_length_b 29.5439(14)
_cell_length_c 11.9786(5)
_cell_measurement_reflns_used 7703
_cell_measurement_temperature 123.3
_cell_measurement_theta_max 29.2634
_cell_measurement_theta_min 3.2374
_cell_volume 2885.2(2)
_computing_cell_refinement
;
CrysAlisPro, Oxford Diffraction Ltd.,
Version 1.171.34.40 (release 27-08-2010 CrysAlis171 .NET)
(compiled Aug 27 2010,11:50:40)
;
_computing_data_collection
;
CrysAlisPro, Oxford Diffraction Ltd.,
Version 1.171.34.40 (release 27-08-2010 CrysAlis171 .NET)
(compiled Aug 27 2010,11:50:40)
;
_computing_data_reduction
;
CrysAlisPro, Oxford Diffraction Ltd.,
Version 1.171.34.40 (release 27-08-2010 CrysAlis171 .NET)
(compiled Aug 27 2010,11:50:40)
;
_computing_molecular_graphics 'Olex2 (Dolomanov et al., 2009)'
_computing_publication_material 'Olex2 (Dolomanov et al., 2009)'
_computing_structure_refinement 'olex2.refine (Bourhis et al., 2015)'
_computing_structure_solution 'olex2.solve (Bourhis et al., 2015)'
_diffrn_ambient_temperature 123.3
_diffrn_detector_area_resol_mean 16.0727
_diffrn_measured_fraction_theta_full 0.9834
_diffrn_measured_fraction_theta_max 0.8550
_diffrn_measurement_details
;
  1 omega   -1.00   43.00   1.0000   30.0000
omega____ theta____ kappa____ phi______ frames
    -       14.5194   37.0000   60.0000 44

  2 omega  -84.00  -10.00   1.0000   30.0000
omega____ theta____ kappa____ phi______ frames
    -      -15.3788  -37.0000  120.0000 74

  3 omega  -82.00    7.00   1.0000   30.0000
omega____ theta____ kappa____ phi______ frames
    -      -15.3788  -77.0000  -90.0000 89

  4 omega  -71.00  -46.00   1.0000   30.0000
omega____ theta____ kappa____ phi______ frames
    -      -15.3788  130.0000   92.0000 25
;
_diffrn_measurement_device_type 'Xcalibur, Eos'
_diffrn_measurement_method '\w scans'
_diffrn_orient_matrix_UB_11 0.0043877000
_diffrn_orient_matrix_UB_12 0.0050262000
_diffrn_orient_matrix_UB_13 -0.0571668000
_diffrn_orient_matrix_UB_21 0.0047240000
_diffrn_orient_matrix_UB_22 -0.0234699000
_diffrn_orient_matrix_UB_23 -0.0115367000
_diffrn_orient_matrix_UB_31 -0.0867716000
_diffrn_orient_matrix_UB_32 -0.0010027000
_diffrn_orient_matrix_UB_33 -0.0158801000
_diffrn_radiation_monochromator graphite
_diffrn_radiation_type 'Mo K\a'
_diffrn_radiation_wavelength 0.71073
_diffrn_reflns_av_R_equivalents 0.0218
_diffrn_reflns_av_unetI/netI 0.0346
_diffrn_reflns_limit_h_max 11
_diffrn_reflns_limit_h_min -10
_diffrn_reflns_limit_k_max 33
_diffrn_reflns_limit_k_min -40
_diffrn_reflns_limit_l_max 15
_diffrn_reflns_limit_l_min -16
_diffrn_reflns_number 15977
_diffrn_reflns_theta_full 27.0000
_diffrn_reflns_theta_max 29.33
_diffrn_reflns_theta_min 3.24
_diffrn_source 'Enhance (Mo) X-ray Source'
_exptl_absorpt_coefficient_mu 0.471
_exptl_absorpt_correction_T_max 1.00000
_exptl_absorpt_correction_T_min 0.95550
_exptl_absorpt_correction_type multi-scan
_exptl_absorpt_process_details
;
CrysAlisPro, Oxford Diffraction Ltd.,
Version 1.171.34.40 (release 27-08-2010 CrysAlis171 .NET)
(compiled Aug 27 2010,11:50:40)
Empirical absorption correction using spherical harmonics,
 implemented in SCALE3 ABSPACK scaling algorithm.
;
_exptl_crystal_colour 'clear light colourless'
_exptl_crystal_colour_lustre clear
_exptl_crystal_colour_modifier light
_exptl_crystal_colour_primary colourless
_exptl_crystal_density_diffrn 1.2362
_exptl_crystal_description prism
_exptl_crystal_F_000 1154.9054
_exptl_crystal_size_max 0.4
_exptl_crystal_size_mid 0.4
_exptl_crystal_size_min 0.35
_refine_diff_density_max 0.4182
_refine_diff_density_min -0.4931
_refine_diff_density_rms 0.0746
_refine_ls_d_res_high 0.7255
_refine_ls_d_res_low 6.2799
_refine_ls_goodness_of_fit_ref 1.0452
_refine_ls_hydrogen_treatment mixed
_refine_ls_matrix_type full
_refine_ls_number_constraints 64
_refine_ls_number_parameters 280
_refine_ls_number_reflns 6762
_refine_ls_number_restraints 0
_refine_ls_restrained_S_all 1.0452
_refine_ls_R_factor_all 0.0453
_refine_ls_R_factor_gt 0.0356
_refine_ls_shift/su_max 0.0000
_refine_ls_shift/su_mean 0.0000
_refine_ls_structure_factor_coef Fsqd
_refine_ls_weighting_details 'w=1/[\s^2^(Fo^2^)+(0.0253P)^2^+1.2396P] where P=(Fo^2^+2Fc^2^)/3'
_refine_ls_weighting_scheme calc
_refine_ls_wR_factor_gt 0.0722
_refine_ls_wR_factor_ref 0.0765
_reflns_Friedel_coverage 0.0
_reflns_limit_h_max 11
_reflns_limit_h_min -11
_reflns_limit_k_max 40
_reflns_limit_k_min 0
_reflns_limit_l_max 16
_reflns_limit_l_min 0
_reflns_number_gt 5779
_reflns_number_total 6762
_reflns_threshold_expression I>=2u(I)
_cod_data_source_file c6dt00531d2.cif
_cod_data_source_block evbrm064
_cod_depositor_comments 'Adding full bibliography for 7038500--7038504.cif.'
_cod_database_code 7038504
_reflns_odcompleteness_completeness 99.47
_reflns_odcompleteness_iscentric 1
_reflns_odcompleteness_theta 26.32
_olex2_refinement_description
;
1. Fixed Uiso
 At 1.2 times of:
  All C(H,H) groups
 At 1.5 times of:
  All C(H,H,H) groups
2.a Secondary CH2 refined with riding coordinates:
 C3(H3a,H3b), C4(H4a,H4b), C6(H6a,H6b), C7(H7a,H7b), C12(H12a,H12b), C13(H13a,
 H13b), C15(H15a,H15b), C16(H16a,H16b)
2.b Idealised Me refined as rotating group:
 C1(H1a,H1b,H1c), C2(H2a,H2b,H2c), C5(H5a,H5b,H5c), C8(H8a,H8b,H8c), C9(H9a,
 H9b,H9c), C10(H10a,H10b,H10c), C11(H11a,H11b,H11c), C14(H14a,H14b,H14c),
 C17(H17a,H17b,H17c), C18(H18a,H18b,H18c)
;
_olex2_submission_original_sample_id EVBRM064
_olex2_submission_special_instructions 'No special instructions were received'

loop_
_space_group_symop_id
_space_group_symop_operation_xyz
1 x,y,z
2 -x,y+1/2,-z+1/2
3 -x,-y,-z
4 x,-y-1/2,z-1/2

loop_
_atom_site_label
_atom_site_type_symbol
_atom_site_fract_x
_atom_site_fract_y
_atom_site_fract_z
_atom_site_U_iso_or_equiv
_atom_site_adp_type
_atom_site_occupancy
_atom_site_refinement_flags_posn
Mg1 Mg -0.49825(6) 0.342659(18) 0.31445(4) 0.01868(12) Uani 1.000000 .
Mg2 Mg 0.02640(6) 0.090987(17) 0.32613(4) 0.01364(11) Uani 1.000000 .
Cl1 Cl -0.38573(6) 0.412634(16) 0.39524(4) 0.03629(12) Uani 1.000000 .
Cl2 Cl -0.33566(7) 0.286107(18) 0.41177(4) 0.04549(14) Uani 1.000000 .
Cl3 Cl 0.26550(4) 0.131637(13) 0.30672(3) 0.02000(9) Uani 1.000000 .
Cl4 Cl 0.05198(5) 0.080183(14) 0.52225(3) 0.02177(9) Uani 1.000000 .
N1 N -0.42763(15) 0.35534(5) 0.15059(11) 0.0237(3) Uani 1.000000 .
N2 N -0.67959(16) 0.29557(4) 0.19445(11) 0.0190(3) Uani 1.000000 .
N3 N -0.72294(16) 0.34974(4) 0.38493(11) 0.0180(3) Uani 1.000000 .
N4 N -0.13364(15) 0.14980(4) 0.28155(11) 0.0196(3) Uani 1.000000 .
N5 N -0.22158(15) 0.05549(4) 0.26675(11) 0.0184(3) Uani 1.000000 .
N6 N 0.09852(14) 0.03104(4) 0.23558(10) 0.0161(3) Uani 1.000000 .
C1 C -0.4951(2) 0.39875(6) 0.10075(15) 0.0305(4) Uani 1.000000 .
H1a H -0.4518(12) 0.42357(7) 0.1525(5) 0.0458(6) Uiso 1.000000 GR
H1b H -0.4634(13) 0.4033(2) 0.0272(5) 0.0458(6) Uiso 1.000000 GR
H1c H -0.6150(2) 0.39816(16) 0.0895(10) 0.0458(6) Uiso 1.000000 GR
C2 C -0.2469(2) 0.35727(9) 0.16881(17) 0.0450(6) Uani 1.000000 .
H2a H -0.2005(2) 0.32830(19) 0.1997(12) 0.0675(9) Uiso 1.000000 GR
H2b H -0.2144(2) 0.3632(5) 0.0960(3) 0.0675(9) Uiso 1.000000 GR
H2c H -0.2059(2) 0.3816(3) 0.2228(10) 0.0675(9) Uiso 1.000000 GR
C3 C -0.4890(2) 0.31726(6) 0.07283(14) 0.0267(4) Uani 1.000000 .
H3a H -0.4805(2) 0.32523(6) -0.00603(14) 0.0320(5) Uiso 1.000000 R
H3b H -0.4210(2) 0.29005(6) 0.09593(14) 0.0320(5) Uiso 1.000000 R
C4 C -0.6658(2) 0.30713(6) 0.07671(13) 0.0226(3) Uani 1.000000 .
H4a H -0.7057(2) 0.28151(6) 0.02520(13) 0.0271(4) Uiso 1.000000 R
H4b H -0.7348(2) 0.33387(6) 0.05027(13) 0.0271(4) Uiso 1.000000 R
C5 C -0.6419(2) 0.24699(6) 0.21627(15) 0.0317(4) Uani 1.000000 .
H5a H -0.7251(8) 0.22857(6) 0.1667(7) 0.0476(6) Uiso 1.000000 GR
H5b H -0.5336(7) 0.24023(10) 0.2003(10) 0.0476(6) Uiso 1.000000 GR
H5c H -0.6421(15) 0.24003(10) 0.2962(3) 0.0476(6) Uiso 1.000000 GR
C6 C -0.84489(19) 0.30525(6) 0.21560(14) 0.0230(3) Uani 1.000000 .
H6a H -0.88918(19) 0.33299(6) 0.17413(14) 0.0276(4) Uiso 1.000000 R
H6b H -0.91972(19) 0.27983(6) 0.18749(14) 0.0276(4) Uiso 1.000000 R
C7 C -0.8345(2) 0.31165(6) 0.34240(14) 0.0233(3) Uani 1.000000 .
H7a H -0.7933(2) 0.28355(6) 0.38347(14) 0.0279(4) Uiso 1.000000 R
H7b H -0.9451(2) 0.31799(6) 0.35703(14) 0.0279(4) Uiso 1.000000 R
C8 C -0.6768(2) 0.34765(6) 0.51047(13) 0.0270(4) Uani 1.000000 .
H8a H -0.6105(12) 0.3742(2) 0.53904(15) 0.0406(6) Uiso 1.000000 GR
H8b H -0.7762(2) 0.3473(4) 0.54239(14) 0.0406(6) Uiso 1.000000 GR
H8c H -0.6131(12) 0.3201(2) 0.53336(14) 0.0406(6) Uiso 1.000000 GR
C9 C -0.8082(2) 0.39315(6) 0.35324(15) 0.0264(4) Uani 1.000000 .
H9a H -0.9067(8) 0.39462(17) 0.3860(8) 0.0396(6) Uiso 1.000000 GR
H9b H -0.7349(5) 0.41827(6) 0.3827(8) 0.0396(6) Uiso 1.000000 GR
H9c H -0.8395(13) 0.39535(18) 0.26999(15) 0.0396(6) Uiso 1.000000 GR
C10 C -0.0851(2) 0.18678(6) 0.36507(16) 0.0314(4) Uani 1.000000 .
H10a H 0.0248(7) 0.1976(3) 0.3608(7) 0.0472(6) Uiso 1.000000 GR
H10b H -0.1636(9) 0.21177(18) 0.3476(6) 0.0472(6) Uiso 1.000000 GR
H10c H -0.0844(15) 0.17548(12) 0.44210(19) 0.0472(6) Uiso 1.000000 GR
C11 C -0.1291(2) 0.16762(7) 0.16672(15) 0.0313(4) Uani 1.000000 .
H11a H -0.1605(15) 0.14362(13) 0.10998(19) 0.0469(6) Uiso 1.000000 GR
H11b H -0.2058(11) 0.1930(3) 0.1490(5) 0.0469(6) Uiso 1.000000 GR
H11c H -0.0178(4) 0.1780(4) 0.1651(3) 0.0469(6) Uiso 1.000000 GR
C12 C -0.30178(19) 0.13454(6) 0.28638(15) 0.0244(4) Uani 1.000000 .
H12a H -0.30991(19) 0.12978(6) 0.36685(15) 0.0292(4) Uiso 1.000000 R
H12b H -0.38172(19) 0.15825(6) 0.25381(15) 0.0292(4) Uiso 1.000000 R
C13 C -0.34306(18) 0.09095(6) 0.22048(14) 0.0235(4) Uani 1.000000 .
H13a H -0.34229(18) 0.09612(6) 0.13894(14) 0.0282(4) Uiso 1.000000 R
H13b H -0.45432(18) 0.08080(6) 0.22639(14) 0.0282(4) Uiso 1.000000 R
C14 C -0.27558(19) 0.03140(6) 0.36139(15) 0.0258(4) Uani 1.000000 .
H14a H -0.3773(8) 0.0149(3) 0.3314(2) 0.0387(6) Uiso 1.000000 GR
H14b H -0.1902(6) 0.0100(3) 0.3968(7) 0.0387(6) Uiso 1.000000 GR
H14c H -0.2949(14) 0.05340(7) 0.4184(5) 0.0387(6) Uiso 1.000000 GR
C15 C -0.20010(19) 0.02250(6) 0.17790(14) 0.0233(4) Uani 1.000000 .
H15a H -0.29136(19) 0.00040(6) 0.16573(14) 0.0279(4) Uiso 1.000000 R
H15b H -0.20165(19) 0.03847(6) 0.10503(14) 0.0279(4) Uiso 1.000000 R
C16 C -0.03810(18) -0.00202(5) 0.21523(14) 0.0210(3) Uani 1.000000 .
H16a H -0.02249(18) -0.02374(5) 0.15542(14) 0.0252(4) Uiso 1.000000 R
H16b H -0.03891(18) -0.01922(5) 0.28604(14) 0.0252(4) Uiso 1.000000 R
C17 C 0.24441(19) 0.00992(6) 0.30780(15) 0.0280(4) Uani 1.000000 .
H17a H 0.2167(4) -0.0007(4) 0.3790(5) 0.0420(6) Uiso 1.000000 GR
H17b H 0.2802(9) -0.0158(3) 0.2672(4) 0.0420(6) Uiso 1.000000 GR
H17c H 0.3331(5) 0.03224(13) 0.3250(8) 0.0420(6) Uiso 1.000000 GR
C18 C 0.1408(2) 0.04379(6) 0.12570(14) 0.0277(4) Uani 1.000000 .
H18a H 0.1755(14) 0.01679(9) 0.0894(5) 0.0416(6) Uiso 1.000000 GR
H18b H 0.0445(5) 0.0571(4) 0.0756(4) 0.0416(6) Uiso 1.000000 GR
H18c H 0.2303(10) 0.0659(3) 0.13927(18) 0.0416(6) Uiso 1.000000 GR

loop_
_atom_site_aniso_label
_atom_site_aniso_U_11
_atom_site_aniso_U_22
_atom_site_aniso_U_33
_atom_site_aniso_U_12
_atom_site_aniso_U_13
_atom_site_aniso_U_23
Mg1 0.0215(3) 0.0201(3) 0.0142(3) 0.0020(2) 0.0031(2) -0.0013(2)
Mg2 0.0138(2) 0.0145(3) 0.0126(2) 0.00156(19) 0.00277(19) 0.00072(19)
Cl1 0.0521(3) 0.0340(3) 0.0229(2) -0.0206(2) 0.0079(2) -0.00606(18)
Cl2 0.0570(3) 0.0427(3) 0.0276(2) 0.0305(2) -0.0128(2) -0.0079(2)
Cl3 0.01928(17) 0.0211(2) 0.02032(19) -0.00474(15) 0.00579(14) -0.00123(15)
Cl4 0.02540(19) 0.0265(2) 0.01326(17) -0.00026(16) 0.00358(15) 0.00254(15)
N1 0.0156(6) 0.0384(9) 0.0167(7) -0.0030(6) 0.0026(5) -0.0021(6)
N2 0.0260(7) 0.0137(7) 0.0168(6) 0.0020(5) 0.0034(5) -0.0012(5)
N3 0.0263(7) 0.0132(7) 0.0148(6) 0.0034(5) 0.0050(5) 0.0015(5)
N4 0.0212(6) 0.0183(7) 0.0190(7) 0.0042(5) 0.0036(5) 0.0019(5)
N5 0.0159(6) 0.0198(7) 0.0193(6) 0.0017(5) 0.0030(5) 0.0013(5)
N6 0.0167(6) 0.0159(7) 0.0164(6) -0.0001(5) 0.0051(5) -0.0004(5)
C1 0.0353(9) 0.0346(11) 0.0209(9) -0.0125(8) 0.0040(7) 0.0025(7)
C2 0.0180(8) 0.0903(18) 0.0276(10) -0.0047(10) 0.0069(7) -0.0049(11)
C3 0.0284(8) 0.0352(10) 0.0177(8) 0.0054(8) 0.0076(7) -0.0047(7)
C4 0.0301(8) 0.0221(9) 0.0141(7) -0.0018(7) 0.0009(7) -0.0048(6)
C5 0.0511(11) 0.0154(9) 0.0283(9) 0.0050(8) 0.0072(8) -0.0020(7)
C6 0.0234(8) 0.0205(9) 0.0248(8) -0.0038(7) 0.0043(7) -0.0025(7)
C7 0.0269(8) 0.0206(9) 0.0240(8) -0.0017(7) 0.0094(7) 0.0026(7)
C8 0.0362(9) 0.0305(10) 0.0153(8) 0.0040(8) 0.0073(7) 0.0022(7)
C9 0.0352(9) 0.0185(9) 0.0250(9) 0.0092(7) 0.0051(7) 0.0000(7)
C10 0.0359(10) 0.0203(9) 0.0363(10) 0.0081(8) 0.0031(8) -0.0061(8)
C11 0.0348(9) 0.0326(10) 0.0252(9) 0.0045(8) 0.0035(8) 0.0136(8)
C12 0.0189(7) 0.0277(9) 0.0266(9) 0.0102(7) 0.0052(7) 0.0035(7)
C13 0.0144(7) 0.0288(9) 0.0254(9) 0.0043(7) -0.0002(6) 0.0038(7)
C14 0.0200(8) 0.0293(10) 0.0299(9) -0.0021(7) 0.0094(7) 0.0065(7)
C15 0.0200(7) 0.0229(9) 0.0255(9) -0.0043(7) 0.0014(7) -0.0052(7)
C16 0.0235(8) 0.0155(8) 0.0248(8) -0.0025(6) 0.0066(7) -0.0023(6)
C17 0.0212(8) 0.0247(9) 0.0371(10) 0.0084(7) 0.0035(7) 0.0011(8)
C18 0.0392(10) 0.0257(10) 0.0227(8) -0.0081(8) 0.0166(8) -0.0049(7)

loop_
_atom_type_symbol
_atom_type_scat_dispersion_real
_atom_type_scat_dispersion_imag
_atom_type_scat_Cromer_Mann_a1
_atom_type_scat_Cromer_Mann_a2
_atom_type_scat_Cromer_Mann_a3
_atom_type_scat_Cromer_Mann_a4
_atom_type_scat_Cromer_Mann_b1
_atom_type_scat_Cromer_Mann_b2
_atom_type_scat_Cromer_Mann_b3
_atom_type_scat_Cromer_Mann_b4
_atom_type_scat_Cromer_Mann_c
_atom_type_scat_source
_atom_type_scat_dispersion_source
H 0.00000 0.00000 0.49300 0.32291 0.14019 0.04081 10.51090 26.12570 3.14236 57.79970 0.0030380000826 'International Tables Volume C Table 6.1.1.4 (pp. 500-502)' 'Henke, Gullikson and Davis, At. Data and Nucl. Data Tables, 1993, 54, 2'
C 0.00347 0.00161 2.31000 1.02000 1.58860 0.86500 20.84390 10.20750 0.56870 51.65120 0.215599998832 'International Tables Volume C Table 6.1.1.4 (pp. 500-502)' 'Henke, Gullikson and Davis, At. Data and Nucl. Data Tables, 1993, 54, 2'
Cl 0.14873 0.16029 11.46040 7.19640 6.25560 1.64550 0.01040 1.16620 18.51940 47.77840 -9.55739974976 'International Tables Volume C Table 6.1.1.4 (pp. 500-502)' 'Henke, Gullikson and Davis, At. Data and Nucl. Data Tables, 1993, 54, 2'
Mg 0.05139 0.03789 5.42040 2.17350 1.22690 2.30730 2.82750 79.26110 0.38080 7.19370 0.858399987221 'International Tables Volume C Table 6.1.1.4 (pp. 500-502)' 'Henke, Gullikson and Davis, At. Data and Nucl. Data Tables, 1993, 54, 2'
N 0.00653 0.00323 12.21260 3.13220 2.01250 1.16630 0.00570 9.89330 28.99750 0.58260 -11.5290002823 'International Tables Volume C Table 6.1.1.4 (pp. 500-502)' 'Henke, Gullikson and Davis, At. Data and Nucl. Data Tables, 1993, 54, 2'

loop_
_geom_angle_atom_site_label_1
_geom_angle_atom_site_label_2
_geom_angle_atom_site_label_3
_geom_angle
Cl2 Mg1 Cl1 106.26(3)
N1 Mg1 Cl1 93.44(4)
N1 Mg1 Cl2 109.79(4)
N2 Mg1 Cl1 156.89(4)
N2 Mg1 Cl2 96.85(4)
N2 Mg1 N1 78.91(5)
N3 Mg1 Cl1 93.20(4)
N3 Mg1 Cl2 109.25(4)
N3 Mg1 N1 136.63(5)
N3 Mg1 N2 78.42(5)
Cl4 Mg2 Cl3 105.13(2)
N4 Mg2 Cl3 93.18(4)
N4 Mg2 Cl4 106.24(4)
N5 Mg2 Cl3 156.78(4)
N5 Mg2 Cl4 98.09(4)
N5 Mg2 N4 79.78(5)
N6 Mg2 Cl3 92.28(4)
N6 Mg2 Cl4 113.79(4)
N6 Mg2 N4 136.50(5)
N6 Mg2 N5 78.49(5)
C1 N1 Mg1 111.14(10)
C2 N1 Mg1 109.00(10)
C2 N1 C1 108.59(15)
C3 N1 Mg1 108.14(10)
C3 N1 C1 110.54(13)
C3 N1 C2 109.40(14)
C4 N2 Mg1 106.56(9)
C5 N2 Mg1 112.56(10)
C5 N2 C4 109.71(13)
C6 N2 Mg1 106.79(9)
C6 N2 C4 112.04(12)
C6 N2 C5 109.17(13)
C7 N3 Mg1 108.46(9)
C8 N3 Mg1 108.68(10)
C8 N3 C7 109.46(12)
C9 N3 Mg1 112.53(10)
C9 N3 C7 109.64(13)
C9 N3 C8 108.04(12)
C10 N4 Mg2 110.62(10)
C11 N4 Mg2 112.27(10)
C11 N4 C10 108.08(14)
C12 N4 Mg2 106.37(10)
C12 N4 C10 109.12(13)
C12 N4 C11 110.35(13)
C13 N5 Mg2 107.17(9)
C14 N5 Mg2 112.09(10)
C14 N5 C13 109.53(12)
C15 N5 Mg2 106.88(9)
C15 N5 C13 111.69(12)
C15 N5 C14 109.47(13)
C16 N6 Mg2 109.31(9)
C17 N6 Mg2 108.81(10)
C17 N6 C16 109.27(12)
C18 N6 Mg2 111.62(10)
C18 N6 C16 109.61(12)
C18 N6 C17 108.18(13)
H1a C1 N1 109.5
H1b C1 N1 109.5
H1b C1 H1a 109.5
H1c C1 N1 109.5
H1c C1 H1a 109.5
H1c C1 H1b 109.5
H2a C2 N1 109.5
H2b C2 N1 109.5
H2b C2 H2a 109.5
H2c C2 N1 109.5
H2c C2 H2a 109.5
H2c C2 H2b 109.5
H3a C3 N1 109.64(9)
H3b C3 N1 109.64(9)
H3b C3 H3a 108.2
C4 C3 N1 110.10(13)
C4 C3 H3a 109.64(9)
C4 C3 H3b 109.64(10)
C3 C4 N2 109.90(13)
H4a C4 N2 109.68(8)
H4a C4 C3 109.68(9)
H4b C4 N2 109.68(8)
H4b C4 C3 109.68(10)
H4b C4 H4a 108.2
H5a C5 N2 109.5
H5b C5 N2 109.5
H5b C5 H5a 109.5
H5c C5 N2 109.5
H5c C5 H5a 109.5
H5c C5 H5b 109.5
H6a C6 N2 109.80(8)
H6b C6 N2 109.80(8)
H6b C6 H6a 108.2
C7 C6 N2 109.36(13)
C7 C6 H6a 109.80(9)
C7 C6 H6b 109.80(9)
C6 C7 N3 110.04(12)
H7a C7 N3 109.65(8)
H7a C7 C6 109.65(9)
H7b C7 N3 109.65(8)
H7b C7 C6 109.65(9)
H7b C7 H7a 108.2
H8a C8 N3 109.5
H8b C8 N3 109.5
H8b C8 H8a 109.5
H8c C8 N3 109.5
H8c C8 H8a 109.5
H8c C8 H8b 109.5
H9a C9 N3 109.5
H9b C9 N3 109.5
H9b C9 H9a 109.5
H9c C9 N3 109.5
H9c C9 H9a 109.5
H9c C9 H9b 109.5
H10a C10 N4 109.5
H10b C10 N4 109.5
H10b C10 H10a 109.5
H10c C10 N4 109.5
H10c C10 H10a 109.5
H10c C10 H10b 109.5
H11a C11 N4 109.5
H11b C11 N4 109.5
H11b C11 H11a 109.5
H11c C11 N4 109.5
H11c C11 H11a 109.5
H11c C11 H11b 109.5
H12a C12 N4 109.50(8)
H12b C12 N4 109.50(8)
H12b C12 H12a 108.1
C13 C12 N4 110.74(12)
C13 C12 H12a 109.50(9)
C13 C12 H12b 109.50(8)
C12 C13 N5 109.95(13)
H13a C13 N5 109.67(8)
H13a C13 C12 109.67(9)
H13b C13 N5 109.67(8)
H13b C13 C12 109.67(8)
H13b C13 H13a 108.2
H14a C14 N5 109.5
H14b C14 N5 109.5
H14b C14 H14a 109.5
H14c C14 N5 109.5
H14c C14 H14a 109.5
H14c C14 H14b 109.5
H15a C15 N5 109.78(8)
H15b C15 N5 109.78(8)
H15b C15 H15a 108.2
C16 C15 N5 109.47(13)
C16 C15 H15a 109.78(9)
C16 C15 H15b 109.78(9)
C15 C16 N6 109.93(13)
H16a C16 N6 109.68(8)
H16a C16 C15 109.68(9)
H16b C16 N6 109.68(8)
H16b C16 C15 109.68(9)
H16b C16 H16a 108.2
H17a C17 N6 109.5
H17b C17 N6 109.5
H17b C17 H17a 109.5
H17c C17 N6 109.5
H17c C17 H17a 109.5
H17c C17 H17b 109.5
H18a C18 N6 109.5
H18b C18 N6 109.5
H18b C18 H18a 109.5
H18c C18 N6 109.5
H18c C18 H18a 109.5
H18c C18 H18b 109.5

loop_
_geom_bond_atom_site_label_1
_geom_bond_atom_site_label_2
_geom_bond_distance
Mg1 Cl1 2.3913(7)
Mg1 Cl2 2.3108(7)
Mg1 N1 2.1932(14)
Mg1 N2 2.3229(14)
Mg1 N3 2.2141(13)
Mg2 Cl3 2.3770(6)
Mg2 Cl4 2.3371(6)
Mg2 N4 2.1888(13)
Mg2 N5 2.2958(13)
Mg2 N6 2.2225(13)
N1 C1 1.477(2)
N1 C2 1.477(2)
N1 C3 1.483(2)
N2 C4 1.478(2)
N2 C5 1.481(2)
N2 C6 1.478(2)
N3 C7 1.482(2)
N3 C8 1.4755(19)
N3 C9 1.477(2)
N4 C10 1.481(2)
N4 C11 1.481(2)
N4 C12 1.483(2)
N5 C13 1.483(2)
N5 C14 1.4839(19)
N5 C15 1.481(2)
N6 C16 1.4814(19)
N6 C17 1.478(2)
N6 C18 1.4788(19)
C1 H1a 0.9800
C1 H1b 0.9800
C1 H1c 0.9800
C2 H2a 0.9800
C2 H2b 0.9800
C2 H2c 0.9800
C3 H3a 0.9900
C3 H3b 0.9900
C3 C4 1.513(2)
C4 H4a 0.9900
C4 H4b 0.9900
C5 H5a 0.9800
C5 H5b 0.9800
C5 H5c 0.9800
C6 H6a 0.9900
C6 H6b 0.9900
C6 C7 1.515(2)
C7 H7a 0.9900
C7 H7b 0.9900
C8 H8a 0.9800
C8 H8b 0.9800
C8 H8c 0.9800
C9 H9a 0.9800
C9 H9b 0.9800
C9 H9c 0.9800
C10 H10a 0.9800
C10 H10b 0.9800
C10 H10c 0.9800
C11 H11a 0.9800
C11 H11b 0.9800
C11 H11c 0.9800
C12 H12a 0.9900
C12 H12b 0.9900
C12 C13 1.513(2)
C13 H13a 0.9900
C13 H13b 0.9900
C14 H14a 0.9800
C14 H14b 0.9800
C14 H14c 0.9800
C15 H15a 0.9900
C15 H15b 0.9900
C15 C16 1.516(2)
C16 H16a 0.9900
C16 H16b 0.9900
C17 H17a 0.9800
C17 H17b 0.9800
C17 H17c 0.9800
C18 H18a 0.9800
C18 H18b 0.9800
C18 H18c 0.9800
